data_7031122
loop_
_publ_author_name
'Costes, Jean-Pierre'
'Duhayon, Carine'
'Mallet-Ladeira, Sonia'
'Vendier, Laure'
'Garcia-Tojal, Javier'
'Banet, Luisa Lopez'

_publ_section_title
;
 Antiferromagnetic Cu-Gd interactions through an oxime bridge.
;
_journal_issue 29
_journal_name_full 'Dalton transactions (Cambridge, England : 2003)'
_journal_page_first 11388
_journal_page_last 11396
_journal_paper_doi 10.1039/c4dt01139b
_journal_volume 43
_journal_year 2014
_chemical_formula_moiety 'C30 H38 Cu2 N6 O4 '
_chemical_formula_sum 'C30 H38 Cu2 N6 O4'
_chemical_formula_weight 673.76
_space_group_IT_number 2
_symmetry_cell_setting triclinic
_symmetry_space_group_name_Hall '-P 1'
_symmetry_space_group_name_H-M 'P -1'
_atom_sites_solution_hydrogens difmap
_atom_sites_solution_primary other
_cell_angle_alpha 90.651(9)
_cell_angle_beta 108.055(10)
_cell_angle_gamma 100.708(9)
_cell_formula_units_Z 1
_cell_length_a 7.6254(8)
_cell_length_b 9.6654(10)
_cell_length_c 10.4451(12)
_cell_measurement_reflns_used 1656
_cell_measurement_temperature 180
_cell_measurement_theta_max 27
_cell_measurement_theta_min 3
_cell_volume 717.22(14)
_computing_cell_refinement 'CrysAlis, (Oxford Diffraction, 2002)'
_computing_data_collection 'Gemini, (Oxford Diffraction, 2006)'
_computing_data_reduction 'CrysAlis, (Oxford Diffraction, 2002)'
_computing_molecular_graphics 'CAMERON (Watkin et al., 1996)'
_computing_publication_material 'CRYSTALS (Betteridge et al., 2003)'
_computing_structure_refinement 'CRYSTALS (Betteridge et al., 2003)'
_computing_structure_solution 'Superflip (Palatinus & Chapuis, 2007)'
_diffrn_ambient_temperature 180
_diffrn_measured_fraction_theta_full 0.889
_diffrn_measured_fraction_theta_max 0.843
_diffrn_measurement_device Area
_diffrn_measurement_device_type 'Oxford Diffraction Gemini'
_diffrn_measurement_method '\f & \w scans'
_diffrn_radiation_monochromator graphite
_diffrn_radiation_type 'Mo K\a'
_diffrn_radiation_wavelength 0.71073
_diffrn_reflns_av_R_equivalents 0.100
_diffrn_reflns_limit_h_max 9
_diffrn_reflns_limit_h_min -9
_diffrn_reflns_limit_k_max 11
_diffrn_reflns_limit_k_min -12
_diffrn_reflns_limit_l_max 12
_diffrn_reflns_limit_l_min -13
_diffrn_reflns_number 9078
_diffrn_reflns_theta_full 25.045
_diffrn_reflns_theta_max 26.931
_diffrn_reflns_theta_min 2.867
_diffrn_standards_number 0
_exptl_absorpt_coefficient_mu 1.530
_exptl_absorpt_correction_T_max 0.97
_exptl_absorpt_correction_T_min 0.86
_exptl_absorpt_correction_type multi-scan
_exptl_absorpt_process_details 'CrysAlis, (Oxford Diffraction, 2002)'
_exptl_crystal_colour 'pale red'
_exptl_crystal_density_diffrn 1.560
_exptl_crystal_density_method 'not measured'
_exptl_crystal_description planar
_exptl_crystal_F_000 350
_exptl_crystal_size_max 0.300
_exptl_crystal_size_mid 0.100
_exptl_crystal_size_min 0.020
_refine_diff_density_max 0.98
_refine_diff_density_min -0.65
_refine_ls_extinction_method None
_refine_ls_goodness_of_fit_ref 1.0225
_refine_ls_hydrogen_treatment constr
_refine_ls_matrix_type full
_refine_ls_number_parameters 190
_refine_ls_number_reflns 1608
_refine_ls_number_restraints 0
_refine_ls_R_factor_all 0.0947
_refine_ls_R_factor_gt 0.0607
_refine_ls_shift/su_max 0.0000638
_refine_ls_shift/su_mean 0.0000084
_refine_ls_structure_factor_coef F
_refine_ls_weighting_details
;
 Method, part 1, Chebychev polynomial, (Watkin, 1994, Prince, 1982) 
 [weight] = 1.0/[A~0~*T~0~(x)+A~1~*T~1~(x) ... +A~n-1~]*T~n-1~(x)] 
 where A~i~ are the Chebychev coefficients listed below and x= Fcalc/Fmax 
 Method = Robust Weighting (Prince, 1982) 
 W = [weight] * [1-(deltaF/6*sigmaF)^2^]^2^ 
 A~i~ are: 
 15.4 -9.33 12.8 
;
_refine_ls_weighting_scheme calc
_refine_ls_wR_factor_all 0.0826
_refine_ls_wR_factor_gt 0.0644
_refine_ls_wR_factor_ref 0.0578
_reflns_limit_h_max 8
_reflns_limit_h_min -9
_reflns_limit_k_max 12
_reflns_limit_k_min -11
_reflns_limit_l_max 13
_reflns_limit_l_min 0
_reflns_number_gt 1898
_reflns_number_total 2619
_reflns_threshold_expression I>2.0\s(I)
_oxford_refine_ls_r_factor_ref 0.0517
_oxford_reflns_number_all 2610
_oxford_reflns_threshold_expression_ref I>3.0\s(I)
_cod_data_source_file c4dt01139b3.cif
_cod_data_source_block cpd1
_cod_depositor_comments
;
The following automatic conversions were performed:

'_atom_sites_solution_primary' value 'Other' changed to 'other'
according to
/usr/data/users/saulius/crontab/automatic-downloads/rss-feeds/RSC/lib/dictionaries/cif_core.dic
dictionary named 'cif_core.dic' version 2.4.2 from 2011-04-26.

Automatic conversion script
Id: cif_fix_values 2281 2013-09-26 08:29:07Z andrius 

 Adding full bibliography for 7031122--7031124.cif.
;
_cod_original_cell_volume 717.21(14)
_cod_original_sg_symbol_H-M 'P -1 '
_cod_original_formula_sum 'C30 H38 Cu2 N6 O4 '
_cod_database_code 7031122

loop_
_symmetry_equiv_pos_as_xyz
x,y,z
-x,-y,-z

loop_
_atom_site_label
_atom_site_type_symbol
_atom_site_fract_x
_atom_site_fract_y
_atom_site_fract_z
_atom_site_U_iso_or_equiv
_atom_site_occupancy
_atom_site_adp_type
_atom_site_refinement_flags_posn
C1 C 0.4548(7) 0.6870(6) 0.3102(5) 0.0221 1.0000 Uani .
C2 C 0.5387(8) 0.8303(6) 0.3165(6) 0.0269 1.0000 Uani .
C3 C 0.5648(8) 0.8920(6) 0.2031(6) 0.0295 1.0000 Uani .
C4 C 0.5087(8) 0.8155(6) 0.0795(6) 0.0278 1.0000 Uani .
C5 C 0.4257(8) 0.6749(6) 0.0700(6) 0.0268 1.0000 Uani .
C6 C 0.3943(7) 0.6071(6) 0.1838(5) 0.0235 1.0000 Uani .
C7 C 0.3020(7) 0.4607(6) 0.1605(5) 0.0237 1.0000 Uani .
C8 C 0.1489(8) 0.2370(6) 0.2160(6) 0.0246 1.0000 Uani .
C9 C 0.0419(8) 0.1973(6) 0.0665(6) 0.0283 1.0000 Uani .
C10 C 0.3042(8) 0.1528(6) 0.2679(6) 0.0263 1.0000 Uani .
C11 C 0.0068(8) 0.2101(6) 0.2949(6) 0.0260 1.0000 Uani .
C12 C 0.0257(7) 0.2795(6) 0.5276(5) 0.0218 1.0000 Uani .
C13 C -0.1393(8) 0.1675(6) 0.5254(6) 0.0316 1.0000 Uani .
C14 C 0.1134(7) 0.3875(6) 0.6356(5) 0.0222 1.0000 Uani .
C15 C 0.0828(8) 0.3831(7) 0.7699(6) 0.0294 1.0000 Uani .
Cu1 Cu 0.27434(9) 0.45972(7) 0.43219(7) 0.0205 1.0000 Uani .
O1 O 0.4372(5) 0.6328(4) 0.4236(4) 0.0237 1.0000 Uani .
N1 N 0.2401(6) 0.3883(5) 0.2471(4) 0.0208 1.0000 Uani .
N2 N 0.0932(6) 0.2895(5) 0.4263(4) 0.0219 1.0000 Uani .
N3 N 0.2296(6) 0.4963(5) 0.6106(4) 0.0206 1.0000 Uani .
O2 O 0.3154(5) 0.5980(4) 0.6984(4) 0.0268 1.0000 Uani .
H21 H 0.5781 0.8841 0.3982 0.0320 1.0000 Uiso R
H31 H 0.6186 0.9875 0.2100 0.0347 1.0000 Uiso R
H41 H 0.5269 0.8587 0.0041 0.0332 1.0000 Uiso R
H51 H 0.3899 0.6223 -0.0119 0.0321 1.0000 Uiso R
H71 H 0.2838 0.4152 0.0773 0.0282 1.0000 Uiso R
H93 H -0.0342 0.2651 0.0290 0.0418 1.0000 Uiso R
H91 H 0.1297 0.1949 0.0184 0.0420 1.0000 Uiso R
H92 H -0.0370 0.1058 0.0547 0.0418 1.0000 Uiso R
H101 H 0.3687 0.1789 0.3620 0.0393 1.0000 Uiso R
H102 H 0.3926 0.1733 0.2186 0.0388 1.0000 Uiso R
H103 H 0.2492 0.0545 0.2541 0.0390 1.0000 Uiso R
H111 H -0.1054 0.2433 0.2450 0.0310 1.0000 Uiso R
H112 H -0.0252 0.1099 0.3053 0.0309 1.0000 Uiso R
H131 H -0.1402 0.0833 0.4767 0.0481 1.0000 Uiso R
H133 H -0.2532 0.2002 0.4830 0.0483 1.0000 Uiso R
H132 H -0.1348 0.1465 0.6153 0.0483 1.0000 Uiso R
H152 H 0.0947 0.4776 0.8063 0.0438 1.0000 Uiso R
H151 H -0.0403 0.3306 0.7586 0.0444 1.0000 Uiso R
H153 H 0.1746 0.3385 0.8300 0.0438 1.0000 Uiso R

loop_
_atom_site_aniso_label
_atom_site_aniso_U_11
_atom_site_aniso_U_22
_atom_site_aniso_U_33
_atom_site_aniso_U_23
_atom_site_aniso_U_13
_atom_site_aniso_U_12
C1 0.014(3) 0.032(3) 0.025(3) 0.008(2) 0.011(2) 0.007(2)
C2 0.027(3) 0.029(3) 0.025(3) 0.001(2) 0.010(2) 0.006(2)
C3 0.024(3) 0.031(3) 0.036(3) 0.014(3) 0.014(3) 0.004(2)
C4 0.032(3) 0.028(3) 0.029(3) 0.015(3) 0.017(2) 0.006(2)
C5 0.026(3) 0.037(3) 0.026(3) 0.011(2) 0.015(2) 0.012(2)
C6 0.020(3) 0.029(3) 0.025(3) 0.009(2) 0.012(2) 0.004(2)
C7 0.021(3) 0.030(3) 0.022(3) -0.003(2) 0.010(2) 0.004(2)
C8 0.031(3) 0.021(3) 0.026(3) 0.002(2) 0.016(2) 0.003(2)
C9 0.035(3) 0.021(3) 0.029(3) -0.005(2) 0.014(2) 0.000(2)
C10 0.027(3) 0.024(3) 0.029(3) 0.003(2) 0.012(2) 0.003(2)
C11 0.024(3) 0.024(3) 0.028(3) 0.002(2) 0.010(2) -0.002(2)
C12 0.021(3) 0.024(3) 0.024(3) 0.011(2) 0.011(2) 0.007(2)
C13 0.032(3) 0.028(3) 0.040(3) 0.006(3) 0.024(3) -0.004(3)
C14 0.021(3) 0.025(3) 0.026(3) 0.008(2) 0.013(2) 0.010(2)
C15 0.029(3) 0.037(3) 0.026(3) 0.007(3) 0.012(2) 0.010(3)
Cu1 0.0192(4) 0.0266(4) 0.0182(4) 0.0019(3) 0.0116(2) 0.0012(2)
O1 0.026(2) 0.024(2) 0.022(2) -0.0009(16) 0.0124(16) -0.0003(16)
N1 0.018(2) 0.027(2) 0.021(2) 0.0029(19) 0.0101(18) 0.0069(18)
N2 0.018(2) 0.025(2) 0.027(3) 0.008(2) 0.013(2) 0.0018(18)
N3 0.019(2) 0.025(2) 0.021(2) 0.006(2) 0.0068(19) 0.0116(19)
O2 0.027(2) 0.025(2) 0.028(2) -0.0025(18) 0.0131(17) 0.0005(16)

loop_
_atom_type_symbol
_atom_type_scat_dispersion_real
_atom_type_scat_dispersion_imag
_atom_type_scat_Cromer_Mann_a1
_atom_type_scat_Cromer_Mann_b1
_atom_type_scat_Cromer_Mann_a2
_atom_type_scat_Cromer_Mann_b2
_atom_type_scat_Cromer_Mann_a3
_atom_type_scat_Cromer_Mann_b3
_atom_type_scat_Cromer_Mann_a4
_atom_type_scat_Cromer_Mann_b4
_atom_type_scat_Cromer_Mann_c
_atom_type_scat_source
C 0.0033 0.0016 2.3100 20.8439 1.0200 10.2075 1.5886 0.5687 0.8650 51.6512 0.2156 'International Tables Vol C 4.2.6.8 and 6.1.1.4'
H 0.0000 0.0000 0.4930 10.5109 0.3229 26.1257 0.1402 3.1424 0.0408 57.7998 0.0030 'International Tables Vol C 4.2.6.8 and 6.1.1.4'
O 0.0106 0.0060 3.0485 13.2771 2.2868 5.7011 1.5463 0.3239 0.8670 32.9089 0.2508 'International Tables Vol C 4.2.6.8 and 6.1.1.4'
Cu 0.3201 1.2651 13.3380 3.5828 7.1676 0.2470 5.6158 11.3966 1.6735 64.8126 1.1910 'International Tables Vol C 4.2.6.8 and 6.1.1.4'
Ni 0.3393 1.1124 12.8376 3.8785 7.2920 0.2565 4.4438 12.1763 2.3800 66.3421 1.0341 'International Tables Vol C 4.2.6.8 and 6.1.1.4'
N 0.0061 0.0033 12.2126 0.0057 3.1322 9.8933 2.0125 28.9975 1.1663 0.5826 -11.5290 'International Tables Vol C 4.2.6.8 and 6.1.1.4'
Fe 0.3463 0.8444 11.7695 4.7611 7.3573 0.3072 3.5222 15.3535 2.3045 76.8805 1.0369 'International Tables Vol C 4.2.6.8 and 6.1.1.4'

loop_
_geom_angle_atom_site_label_1
_geom_angle_site_symmetry_1
_geom_angle_atom_site_label_2
_geom_angle_atom_site_label_3
_geom_angle
_geom_angle_publ_flag
C2 . C1 C6 118.3(5) yes
C2 . C1 O1 118.2(5) yes
C6 . C1 O1 123.4(5) yes
C1 . C2 C3 121.0(5) yes
C1 . C2 H21 119.4 no
C3 . C2 H21 119.6 no
C2 . C3 C4 121.4(5) yes
C2 . C3 H31 119.1 no
C4 . C3 H31 119.5 no
C3 . C4 C5 118.9(5) yes
C3 . C4 H41 120.3 no
C5 . C4 H41 120.7 no
C4 . C5 C6 121.7(5) yes
C4 . C5 H51 119.6 no
C6 . C5 H51 118.7 no
C5 . C6 C1 118.6(5) yes
C5 . C6 C7 116.5(5) yes
C1 . C6 C7 124.9(5) yes
C6 . C7 N1 124.6(5) yes
C6 . C7 H71 117.7 no
N1 . C7 H71 117.7 no
C9 . C8 C10 111.2(4) yes
C9 . C8 C11 108.3(5) yes
C10 . C8 C11 111.0(5) yes
C9 . C8 N1 113.9(4) yes
C10 . C8 N1 106.7(4) yes
C11 . C8 N1 105.7(4) yes
C8 . C9 H93 110.8 no
C8 . C9 H91 109.4 no
H93 . C9 H91 108.8 no
C8 . C9 H92 110.3 no
H93 . C9 H92 109.2 no
H91 . C9 H92 108.2 no
C8 . C10 H101 109.6 no
C8 . C10 H102 109.3 no
H101 . C10 H102 109.1 no
C8 . C10 H103 108.9 no
H101 . C10 H103 110.5 no
H102 . C10 H103 109.4 no
C8 . C11 N2 108.0(4) yes
C8 . C11 H111 108.7 no
N2 . C11 H111 109.8 no
C8 . C11 H112 109.8 no
N2 . C11 H112 110.9 no
H111 . C11 H112 109.6 no
C13 . C12 C14 122.8(5) yes
C13 . C12 N2 121.6(5) yes
C14 . C12 N2 115.5(5) yes
C12 . C13 H131 110.7 no
C12 . C13 H133 109.4 no
H131 . C13 H133 109.0 no
C12 . C13 H132 110.2 no
H131 . C13 H132 108.8 no
H133 . C13 H132 108.6 no
C12 . C14 C15 124.4(5) yes
C12 . C14 N3 115.7(5) yes
C15 . C14 N3 119.9(5) yes
C14 . C15 H152 109.8 no
C14 . C15 H151 108.6 no
H152 . C15 H151 109.7 no
C14 . C15 H153 109.3 no
H152 . C15 H153 109.5 no
H151 . C15 H153 109.9 no
O1 2_666 Cu1 O1 89.13(15) yes
O1 2_666 Cu1 N1 103.69(15) yes
O1 . Cu1 N1 94.46(17) yes
O1 2_666 Cu1 N2 95.82(15) yes
O1 . Cu1 N2 174.72(18) yes
N1 . Cu1 N2 82.60(19) yes
O1 2_666 Cu1 N3 85.16(14) yes
O1 . Cu1 N3 100.94(17) yes
N1 . Cu1 N3 162.40(17) yes
N2 . Cu1 N3 81.37(19) yes
Cu1 2_666 O1 C1 114.5(3) yes
Cu1 2_666 O1 Cu1 90.87(15) yes
C1 . O1 Cu1 125.2(3) yes
C8 . N1 C7 121.2(4) yes
C8 . N1 Cu1 113.9(3) yes
C7 . N1 Cu1 124.7(4) yes
C11 . N2 C12 125.8(4) yes
C11 . N2 Cu1 115.9(3) yes
C12 . N2 Cu1 115.5(4) yes
C14 . N3 Cu1 111.0(3) yes
C14 . N3 O2 121.5(4) yes
Cu1 . N3 O2 126.9(3) yes

loop_
_geom_bond_atom_site_label_1
_geom_bond_atom_site_label_2
_geom_bond_site_symmetry_2
_geom_bond_distance
_geom_bond_publ_flag
C1 C2 . 1.405(8) yes
C1 C6 . 1.421(8) yes
C1 O1 . 1.335(7) yes
C2 C3 . 1.385(8) yes
C2 H21 . 0.929 no
C3 C4 . 1.384(9) yes
C3 H31 . 0.929 no
C4 C5 . 1.376(8) yes
C4 H41 . 0.931 no
C5 C6 . 1.426(8) yes
C5 H51 . 0.927 no
C6 C7 . 1.440(8) yes
C7 N1 . 1.299(7) yes
C7 H71 . 0.928 no
C8 C9 . 1.527(8) yes
C8 C10 . 1.526(8) yes
C8 C11 . 1.541(8) yes
C8 N1 . 1.483(7) yes
C9 H93 . 0.962 no
C9 H91 . 0.956 no
C9 H92 . 0.956 no
C10 H101 . 0.959 no
C10 H102 . 0.962 no
C10 H103 . 0.954 no
C11 N2 . 1.461(7) yes
C11 H111 . 0.967 no
C11 H112 . 0.970 no
C12 C13 . 1.494(7) yes
C12 C14 . 1.434(8) yes
C12 N2 . 1.309(7) yes
C13 H131 . 0.952 no
C13 H133 . 0.958 no
C13 H132 . 0.954 no
C14 C15 . 1.491(8) yes
C14 N3 . 1.327(7) yes
C15 H152 . 0.963 no
C15 H151 . 0.952 no
C15 H153 . 0.957 no
Cu1 O1 2_666 2.572(4) yes
Cu1 O1 . 1.910(4) yes
Cu1 N1 . 1.968(4) yes
Cu1 N2 . 1.929(4) yes
Cu1 N3 . 2.034(4) yes
N3 O2 . 1.267(6) yes

loop_
_geom_hbond_atom_site_label_D
_geom_hbond_atom_site_label_H
_geom_hbond_atom_site_label_A
_geom_hbond_site_symmetry_A
_geom_hbond_angle_DHA
_geom_hbond_distance_DH
_geom_hbond_distance_HA
_geom_hbond_distance_DA
_geom_hbond_publ_flag
C11 H111 O2 2_566 135.75(15) 0.967 2.597 3.358(8) yes
